data_2008348
loop_
_publ_author_name
'Lalancette, Roger A.'
'Brunskill, Andrew P. J.'
'Thompson, Hugh W.'

_publ_section_title
;
 (+-)-1-Indanone-2-acetic and -2-propionic acids: catemeric
 <i>versus</i> dimeric hydrogen bonding in homologous \g- and \d-keto
 acids
;
_journal_issue 4
_journal_name_full 'Acta Crystallographica Section C'
_journal_page_first 568
_journal_page_last 572
_journal_paper_doi 10.1107/S0108270198017405
_journal_volume 55
_journal_year 1999
_chemical_formula_moiety 'C11 H10 O3'
_chemical_formula_sum 'C11 H10 O3'
_chemical_formula_weight 190.19
_chemical_melting_point 423
_chemical_name_common
;
(+-)-1-Indanone-2-acetic Acid
;
_chemical_name_systematic
;
(+\-)-2-(carboxymethyl)-2,3-dihydro-1H-indene-1-one
;
_space_group_IT_number 14
_symmetry_cell_setting monoclinic
_symmetry_space_group_name_Hall '-P 2ybc'
_symmetry_space_group_name_H-M 'P 1 21/c 1'
_audit_creation_method SHELXL97
_cell_angle_alpha 90.00
_cell_angle_beta 96.400(10)
_cell_angle_gamma 90.00
_cell_formula_units_Z 4
_cell_length_a 8.9450(10)
_cell_length_b 10.3180(10)
_cell_length_c 10.1270(10)
_cell_measurement_reflns_used 31
_cell_measurement_temperature 293(2)
_cell_measurement_theta_max 13.60
_cell_measurement_theta_min 2.81
_cell_volume 928.84(17)
_computing_cell_refinement XSCANS
_computing_data_collection 'XSCANS (Siemens, 1996)'
_computing_data_reduction XSCANS
_computing_molecular_graphics SHELXL97
_computing_publication_material SHELXL97
_computing_structure_refinement 'SHELXL97 (Sheldrick, 1997)'
_computing_structure_solution 'SHELXS97 (Sheldrick, 1990)'
_diffrn_ambient_temperature 293(2)
_diffrn_measured_fraction_theta_full 1.000
_diffrn_measured_fraction_theta_max 1.000
_diffrn_measurement_device 'Siemens P4'
_diffrn_measurement_method '2\q/\q scans'
_diffrn_radiation_monochromator graphite
_diffrn_radiation_source 'normal-focus sealed tube'
_diffrn_radiation_type MoK\a
_diffrn_radiation_wavelength 0.71073
_diffrn_reflns_av_R_equivalents 0.039
_diffrn_reflns_av_sigmaI/netI 0.048
_diffrn_reflns_limit_h_max 10
_diffrn_reflns_limit_h_min -10
_diffrn_reflns_limit_k_max 12
_diffrn_reflns_limit_k_min -1
_diffrn_reflns_limit_l_max 12
_diffrn_reflns_limit_l_min 0
_diffrn_reflns_number 2215
_diffrn_reflns_theta_full 25.00
_diffrn_reflns_theta_max 25.00
_diffrn_reflns_theta_min 2.29
_diffrn_standards_decay_% 'Intensity variation < 1'
_diffrn_standards_interval_count 97
_diffrn_standards_number 3
_exptl_absorpt_coefficient_mu 0.099
_exptl_absorpt_correction_T_max 0.989
_exptl_absorpt_correction_T_min 0.951
_exptl_absorpt_correction_type 'Face-indexed numerical (Sheldrick, 1997)'
_exptl_crystal_colour Colorless
_exptl_crystal_density_diffrn 1.360
_exptl_crystal_density_meas 1.360(10)
_exptl_crystal_density_method 'flotation in CCl~4~/p-xylene'
_exptl_crystal_description Tabular
_exptl_crystal_F_000 400
_exptl_crystal_size_max 0.68
_exptl_crystal_size_mid 0.40
_exptl_crystal_size_min 0.12
_refine_diff_density_max 0.150
_refine_diff_density_min -0.137
_refine_ls_extinction_method none
_refine_ls_goodness_of_fit_ref 1.03
_refine_ls_hydrogen_treatment 'H atoms: see below'
_refine_ls_matrix_type full
_refine_ls_number_parameters 137
_refine_ls_number_reflns 1643
_refine_ls_number_restraints 0
_refine_ls_restrained_S_all 1.03
_refine_ls_R_factor_all 0.069
_refine_ls_R_factor_gt 0.043
_refine_ls_shift/su_max <0.001
_refine_ls_shift/su_mean 0.00
_refine_ls_structure_factor_coef Fsqd
_refine_ls_weighting_details 'calc w = 1/[\s^2^(Fo^2^)+(0.0387P)^2^+0.2532P] where P=(Fo^2^+2Fc^2^)/3'
_refine_ls_weighting_scheme calc
_refine_ls_wR_factor_ref 0.108
_reflns_number_gt 1194
_reflns_number_total 1643
_reflns_threshold_expression I>2\s(I)
_cod_data_source_file fg1525.cif
_cod_data_source_block I
_cod_depositor_comments
;
The following automatic conversions were performed:
'_symmetry_cell_setting' value 'Monoclinic' changed to 'monoclinic'
according to '/home/saulius/struct/CIF-dictionaries/cif_core.dic'
dictionary named 'cif_core.dic' version 2.4.1 from
2010-06-29.

'_geom_bond_publ_flag' value 'Y' changed to 'y' according to
'/home/saulius/struct/CIF-dictionaries/cif_core.dic' dictionary named
'cif_core.dic' version 2.4.1 from 2010-06-29 (3 times).

Automatic conversion script
Id: cif_fix_enum 1527 2010-12-29 10:47:43Z saulius 

The following automatic conversions were performed:

'_symmetry_cell_setting' value 'Monoclinic' changed to 'monoclinic'
according to /home/saulius/struct/CIF-dictionaries/cif_core.dic
dictionary named 'cif_core.dic' version 2.4.1 from
2010-06-29.

'_geom_bond_publ_flag' value 'Y' changed to 'y'
according to /home/saulius/struct/CIF-dictionaries/cif_core.dic
dictionary named 'cif_core.dic' version 2.4.1 from 2010-06-29 (3
times).

'_geom_angle_publ_flag' value 'Y' changed to 'y' according
to /home/saulius/struct/CIF-dictionaries/cif_core.dic dictionary
named 'cif_core.dic' version 2.4.1 from 2010-06-29 (2 times).

Automatic conversion script
Id: cif_fix_values 1715 2011-07-08 13:25:40Z adriana 
;
_cod_original_cell_volume 928.8(2)
_cod_original_sg_symbol_H-M 'P 21/c'
_cod_database_code 2008348

loop_
_symmetry_equiv_pos_as_xyz
'x, y, z'
'-x, y+1/2, -z+1/2'
'-x, -y, -z'
'x, -y-1/2, z-1/2'

loop_
_atom_site_label
_atom_site_fract_x
_atom_site_fract_y
_atom_site_fract_z
_atom_site_U_iso_or_equiv
_atom_site_adp_type
_atom_site_calc_flag
_atom_site_refinement_flags
_atom_site_occupancy
_atom_site_disorder_assembly
_atom_site_disorder_group
_atom_site_type_symbol
O1 0.0926(2) 0.0484(2) 0.1839(2) 0.0550(4) Uani d . 1 . . O
O2 0.1189(2) 0.3549(2) 0.1737(2) 0.0528(4) Uani d . 1 . . O
O3 -0.1142(2) 0.4050(2) 0.0907(2) 0.0579(5) Uani d . 1 . . O
C1 0.1879(2) 0.0939(2) 0.1190(2) 0.0406(5) Uani d . 1 . . C
C2 0.1532(2) 0.1623(2) -0.0132(2) 0.0404(5) Uani d . 1 . . C
C3 0.3012(2) 0.2299(2) -0.0366(2) 0.0457(5) Uani d . 1 . . C
C3A 0.4173(2) 0.1698(2) 0.0633(2) 0.0434(5) Uani d . 1 . . C
C4 0.5721(3) 0.1846(3) 0.0767(2) 0.0590(7) Uani d . 1 . . C
C5 0.6566(3) 0.1212(3) 0.1785(3) 0.0702(8) Uani d . 1 . . C
C6 0.5904(3) 0.0425(3) 0.2666(3) 0.0714(8) Uani d . 1 . . C
C7 0.4369(3) 0.0271(2) 0.2550(2) 0.0569(6) Uani d . 1 . . C
C7A 0.3511(2) 0.0915(2) 0.1521(2) 0.0419(5) Uani d . 1 . . C
C8 0.0125(2) 0.2454(2) -0.0221(2) 0.0431(5) Uani d . 1 . . C
C9 0.0139(2) 0.3399(2) 0.09060(2) 0.0378(5) Uani d . 1 . . C
H2A 0.1353 0.0948 -0.0812 0.045(6) Uiso calc R 1 . . H
H3 -0.1092 0.4526 0.1559 0.108(12) Uiso calc R 1 . . H
H3A 0.3253 0.2146 -0.1263 0.046(6) Uiso calc R 1 . . H
H3B 0.2946 0.3225 -0.0222 0.062(7) Uiso calc R 1 . . H
H4A 0.6180 0.2365 0.0179 0.084(9) Uiso calc R 1 . . H
H5A 0.7605 0.1314 0.1886 0.073(8) Uiso calc R 1 . . H
H6A 0.6503 -0.0001 0.3339 0.081(8) Uiso calc R 1 . . H
H7A 0.3916 -0.0248 0.3142 0.067(8) Uiso calc R 1 . . H
H8A 0.0031 0.2928 -0.1053 0.059(7) Uiso calc R 1 . . H
H8B -0.0748 0.1896 -0.0223 0.054(6) Uiso calc R 1 . . H

loop_
_atom_site_aniso_label
_atom_site_aniso_U_11
_atom_site_aniso_U_22
_atom_site_aniso_U_33
_atom_site_aniso_U_12
_atom_site_aniso_U_13
_atom_site_aniso_U_23
O1 0.0541(10) 0.0592(10) 0.0528(8) -0.0120(8) 0.0114(7) 0.0125(8)
O2 0.0484(9) 0.0682(11) 0.0403(7) 0.0011(8) -0.0017(7) -0.0131(8)
O3 0.0485(9) 0.0701(11) 0.0544(9) 0.0098(8) 0.0025(7) -0.0118(9)
C1 0.0494(12) 0.0334(11) 0.0396(10) -0.0040(9) 0.0070(9) -0.0037(9)
C2 0.0475(12) 0.0428(12) 0.0308(9) -0.0038(10) 0.0041(8) -0.0045(9)
C3 0.0497(13) 0.0521(14) 0.0370(11) -0.0039(11) 0.0124(9) 0.0033(10)
C3A 0.0442(12) 0.0435(12) 0.0439(11) -0.0015(10) 0.0106(9) -0.0077(10)
C4 0.0459(13) 0.0659(17) 0.0674(15) -0.0010(12) 0.0153(12) -0.0054(13)
C5 0.0419(14) 0.088(2) 0.0801(17) 0.0095(14) 0.0051(13) -0.0133(16)
C6 0.0619(17) 0.086(2) 0.0639(15) 0.0296(15) -0.0048(13) -0.0028(15)
C7 0.0636(16) 0.0560(15) 0.0518(13) 0.0180(13) 0.0092(11) 0.0071(12)
C7A 0.0471(12) 0.0406(12) 0.0385(10) 0.0049(10) 0.0071(9) -0.0045(9)
C8 0.0450(12) 0.0503(13) 0.0329(10) -0.0045(10) -0.0009(9) -0.0019(9)
C9 0.0389(11) 0.0412(12) 0.0339(10) -0.0024(10) 0.0066(9) 0.0032(9)

loop_
_atom_type_symbol
_atom_type_description
_atom_type_scat_dispersion_real
_atom_type_scat_dispersion_imag
_atom_type_scat_source
C C 0.0033 0.0016 'International Tables Vol C Tables 4.2.6.8 and 6.1.1.4'
H H 0.0000 0.0000 'International Tables Vol C Tables 4.2.6.8 and 6.1.1.4'
O O 0.0106 0.0060 'International Tables Vol C Tables 4.2.6.8 and 6.1.1.4'

loop_
_geom_angle_atom_site_label_1
_geom_angle_atom_site_label_2
_geom_angle_atom_site_label_3
_geom_angle
_geom_angle_publ_flag
O1 C1 C7A 127.39(19) ?
O1 C1 C2 124.50(19) ?
C7A C1 C2 108.11(17) ?
C1 C2 C8 113.70(16) ?
C1 C2 C3 104.63(16) ?
C8 C2 C3 117.24(18) ?
C3A C3 C2 104.58(17) ?
C4 C3A C7A 119.6(2) ?
C4 C3A C3 129.0(2) ?
C7A C3A C3 111.35(18) ?
C5 C4 C3A 118.8(2) ?
C4 C5 C6 121.5(2) ?
C7 C6 C5 120.5(2) ?
C6 C7 C7A 118.1(2) ?
C3A C7A C7 121.5(2) ?
C3A C7A C1 109.20(17) ?
C7 C7A C1 129.2(2) ?
C9 C8 C2 112.69(16) ?
O2 C9 O3 122.87(19) ?
O2 C9 C8 123.9(2) y
O3 C9 C8 113.3(2) y

loop_
_geom_bond_atom_site_label_1
_geom_bond_atom_site_label_2
_geom_bond_site_symmetry_2
_geom_bond_distance
_geom_bond_publ_flag
O1 C1 . 1.225(2) y
O2 C9 . 1.199(2) y
O3 C9 . 1.328(2) y
C1 C7A . 1.462(3) ?
C1 C2 . 1.515(3) ?
C2 C8 . 1.518(3) ?
C2 C3 . 1.538(3) ?
C3 C3A . 1.501(3) ?
C3A C4 . 1.384(3) ?
C3A C7A . 1.389(3) ?
C4 C5 . 1.374(4) ?
C5 C6 . 1.387(4) ?
C6 C7 . 1.374(4) ?
C7 C7A . 1.392(3) ?
C8 C9 . 1.500(3) ?

loop_
_geom_torsion_atom_site_label_1
_geom_torsion_atom_site_label_2
_geom_torsion_atom_site_label_3
_geom_torsion_atom_site_label_4
_geom_torsion
O1 C1 C2 C8 37.2(3)
C7A C1 C2 C8 -143.48(17)
O1 C1 C2 C3 166.3(2)
C7A C1 C2 C3 -14.3(2)
C1 C2 C3 C3A 13.6(2)
C8 C2 C3 C3A 140.62(17)
C2 C3 C3A C4 172.4(2)
C2 C3 C3A C7A -8.7(2)
C7A C3A C4 C5 -0.2(3)
C3 C3A C4 C5 178.7(2)
C3A C4 C5 C6 0.5(4)
C4 C5 C6 C7 -0.8(4)
C5 C6 C7 C7A 0.7(4)
C4 C3A C7A C7 0.1(3)
C3 C3A C7A C7 -179.00(19)
C4 C3A C7A C1 178.76(19)
C3 C3A C7A C1 -0.3(2)
C6 C7 C7A C3A -0.3(3)
C6 C7 C7A C1 -178.7(2)
O1 C1 C7A C3A -171.2(2)
C2 C1 C7A C3A 9.5(2)
O1 C1 C7A C7 7.3(4)
C2 C1 C7A C7 -172.0(2)
C1 C2 C8 C9 53.0(2)
C3 C2 C8 C9 -69.4(2)
C2 C8 C9 O2 4.9(3)
C2 C8 C9 O3 -174.22(17)

loop_
_cod_related_entry_id
_cod_related_entry_database
_cod_related_entry_code
1 ChemSpider 9129551
